data_2210519
loop_
_publ_author_name
'Klap\"otke, Thomas M.'
'Krumm, Burkhard'
'Scherr, Matthias'

_publ_section_title
;
 Bis[acetonitrilesilver(I)] hexafluorosilicate
;
_journal_coeditor_code BT2180
_journal_issue 10
_journal_name_full 'Acta Crystallographica Section E'
_journal_page_first m2634
_journal_page_last m2635
_journal_paper_doi 10.1107/S1600536806037020
_journal_volume 62
_journal_year 2006
_chemical_formula_iupac '[Ag2 (Si F6) (C2 H3 N)2]'
_chemical_formula_moiety 'C4 H6 Ag2 F6 N2 Si1'
_chemical_formula_sum 'C4 H6 Ag2 F6 N2 Si'
_chemical_formula_weight 439.94
_chemical_name_systematic
;
poly[\m~4~-hexafluorosilicato-bis[acetonitrilesilver(I)]]
;
_space_group_IT_number 14
_symmetry_cell_setting monoclinic
_symmetry_space_group_name_Hall '-P 2ybc'
_symmetry_space_group_name_H-M 'P 1 21/c 1'
_atom_sites_solution_hydrogens geom
_atom_sites_solution_primary direct
_atom_sites_solution_secondary difmap
_audit_block_code Ag_CH3CN_SiF6_bx088_Scherr
_audit_creation_method 'form98_non/compatible with shelxl97-2'
_cell_angle_alpha 90.00
_cell_angle_beta 91.378(14)
_cell_angle_gamma 90.00
_cell_formula_units_Z 2
_cell_length_a 8.8952(14)
_cell_length_b 5.6792(9)
_cell_length_c 10.1049(18)
_cell_measurement_reflns_used 753
_cell_measurement_temperature 200(2)
_cell_measurement_theta_max 27.4992
_cell_measurement_theta_min 4.1093
_cell_volume 510.33(15)
_computing_cell_refinement
;
CrysAlis RED (Oxford Diffraction, 2005)
;
_computing_data_collection
;
CrysAlis CCD (Oxford Diffraction, 2005)
;
_computing_data_reduction
;
CrysAlis RED
;
_computing_molecular_graphics 'DIAMOND (Brandenburg, 1996)'
_computing_publication_material SHELXL97
_computing_structure_refinement 'SHELXL97 (Sheldrick, 1997)'
_computing_structure_solution 'SHELXS97 (Sheldrick, 1997)'
_diffrn_ambient_temperature 200(2)
_diffrn_detector_area_resol_mean 15.9809
_diffrn_measured_fraction_theta_full 0.998
_diffrn_measured_fraction_theta_max 0.998
_diffrn_measurement_device_type 'Oxford Xcalibur3 CCD area-detector'
_diffrn_measurement_method \w
_diffrn_radiation_monochromator graphite
_diffrn_radiation_source 'fine-focus sealed tube'
_diffrn_radiation_type MoK\a
_diffrn_radiation_wavelength 0.71073
_diffrn_reflns_av_R_equivalents 0.0990
_diffrn_reflns_av_sigmaI/netI 0.0486
_diffrn_reflns_limit_h_max 7
_diffrn_reflns_limit_h_min -7
_diffrn_reflns_limit_k_max 11
_diffrn_reflns_limit_k_min -11
_diffrn_reflns_limit_l_max 13
_diffrn_reflns_limit_l_min -13
_diffrn_reflns_number 4849
_diffrn_reflns_theta_full 25.99
_diffrn_reflns_theta_max 25.99
_diffrn_reflns_theta_min 4.12
_exptl_absorpt_coefficient_mu 4.008
_exptl_absorpt_correction_T_max 0.723
_exptl_absorpt_correction_T_min 0.458
_exptl_absorpt_correction_type multi-scan
_exptl_absorpt_process_details
;
(ABSPACK; Oxford Diffraction, 2005)
;
_exptl_crystal_colour colourless
_exptl_crystal_density_diffrn 2.8629(8)
_exptl_crystal_density_method 'not measured'
_exptl_crystal_description block
_exptl_crystal_F_000 412
_exptl_crystal_size_max 0.19
_exptl_crystal_size_mid 0.15
_exptl_crystal_size_min 0.08
_refine_diff_density_max 1.826
_refine_diff_density_min -1.232
_refine_ls_extinction_method none
_refine_ls_goodness_of_fit_ref 1.115
_refine_ls_hydrogen_treatment refall
_refine_ls_matrix_type full
_refine_ls_number_parameters 82
_refine_ls_number_reflns 991
_refine_ls_number_restraints 3
_refine_ls_restrained_S_all 1.114
_refine_ls_R_factor_all 0.0487
_refine_ls_R_factor_gt 0.0453
_refine_ls_shift/su_max 0.024
_refine_ls_shift/su_mean 0.002
_refine_ls_structure_factor_coef Fsqd
_refine_ls_weighting_details 'calc w=1/[\s^2^(Fo^2^)+(0.0776P)^2^] where P=(Fo^2^+2Fc^2^)/3'
_refine_ls_weighting_scheme calc
_refine_ls_wR_factor_gt 0.1119
_refine_ls_wR_factor_ref 0.1170
_reflns_number_gt 919
_reflns_number_total 991
_reflns_threshold_expression I>2\s(I)
_cod_data_source_file bt2180.cif
_cod_data_source_block I
_cod_original_sg_symbol_H-M 'P 21/c'
_cod_original_formula_sum 'C4 H6 Ag2 F6 N2 Si1'
_cod_database_code 2210519
_cod_database_fobs_code 2210519

loop_
_symmetry_equiv_pos_as_xyz
'x, y, z'
'-x, y+1/2, -z+1/2'
'-x, -y, -z'
'x, -y-1/2, z-1/2'

loop_
_atom_site_type_symbol
_atom_site_label
_atom_site_fract_x
_atom_site_fract_y
_atom_site_fract_z
_atom_site_U_iso_or_equiv
_atom_site_adp_type
_atom_site_calc_flag
_atom_site_refinement_flags
_atom_site_occupancy
F F3 0.3205(4) 0.0594(6) 0.9755(4) 0.0419(8) Uani d . 1
C C1 -0.0144(8) -0.4740(8) 0.8342(6) 0.0300(13) Uani d . 1
N N1 0.1114(6) -0.4732(7) 0.8337(5) 0.0331(11) Uani d . 1
C C2 -0.1768(10) -0.4804(10) 0.8337(7) 0.0315(13) Uani d D 1
F F1 0.5046(3) -0.1194(5) 0.8482(2) 0.0414(8) Uani d . 1
F F2 0.4542(3) -0.2635(5) 1.0616(3) 0.0398(7) Uani d . 1
H H2C -0.200(10) -0.357(19) 0.880(9) 0.09(3) Uiso d D 1
H H2A -0.204(9) -0.612(17) 0.875(8) 0.06(2) Uiso d D 1
H H2B -0.222(8) -0.469(8) 0.756(8) 0.036(19) Uiso d D 1
Ag Ag1 0.35616(4) -0.48715(6) 0.83934(4) 0.0310(3) Uani d . 1
Si Si1 0.5000 0.0000 1.0000 0.0172(5) Uani d S 1

loop_
_atom_site_aniso_label
_atom_site_aniso_U_11
_atom_site_aniso_U_22
_atom_site_aniso_U_33
_atom_site_aniso_U_12
_atom_site_aniso_U_13
_atom_site_aniso_U_23
F3 0.0228(16) 0.0516(16) 0.051(2) 0.0039(15) -0.0041(13) -0.0053(18)
C1 0.031(4) 0.031(3) 0.028(3) 0.0009(18) 0.003(2) 0.0002(17)
N1 0.020(3) 0.042(3) 0.037(3) 0.0004(15) -0.0014(18) 0.0025(16)
C2 0.025(3) 0.038(3) 0.031(3) -0.0004(19) 0.003(2) -0.0023(19)
F1 0.0505(17) 0.0469(18) 0.0271(14) -0.0173(14) 0.0104(12) -0.0115(12)
F2 0.0487(16) 0.0281(15) 0.0421(16) -0.0069(12) -0.0058(13) 0.0099(12)
Ag1 0.0200(4) 0.0348(4) 0.0381(4) 0.00018(11) -0.0002(2) -0.00335(12)
Si1 0.0152(12) 0.0186(10) 0.0178(9) 0.0003(4) 0.0013(8) 0.0001(4)

loop_
_atom_type_symbol
_atom_type_description
_atom_type_scat_dispersion_real
_atom_type_scat_dispersion_imag
_atom_type_scat_source
C C 0.0033 0.0016 'International Tables Vol C Tables 4.2.6.8 and 6.1.1.4'
H H 0.0000 0.0000 'International Tables Vol C Tables 4.2.6.8 and 6.1.1.4'
N N 0.0061 0.0033 'International Tables Vol C Tables 4.2.6.8 and 6.1.1.4'
F F 0.0171 0.0103 'International Tables Vol C Tables 4.2.6.8 and 6.1.1.4'
Si Si 0.0817 0.0704 'International Tables Vol C Tables 4.2.6.8 and 6.1.1.4'
Ag Ag -0.8971 1.1015 'International Tables Vol C Tables 4.2.6.8 and 6.1.1.4'

loop_
_geom_angle_atom_site_label_1
_geom_angle_atom_site_label_2
_geom_angle_atom_site_label_3
_geom_angle_site_symmetry_1
_geom_angle_site_symmetry_3
_geom_angle
N1 C1 C2 . . 178.7(6)
C1 N1 Ag1 . . 177.1(4)
C1 C2 H2C . . 103(6)
C1 C2 H2A . . 107(5)
H2C C2 H2A . . 111(10)
C1 C2 H2B . . 116(5)
H2C C2 H2B . . 108(7)
H2A C2 H2B . . 111(7)
Si1 F1 Ag1 . 2_656 128.11(14)
Si1 F1 Ag1 . . 110.48(12)
Ag1 F1 Ag1 2_656 . 121.29(10)
Si1 F2 Ag1 . 3_647 120.47(13)
N1 Ag1 F2 . 3_647 136.36(13)
N1 Ag1 F1 . 2_646 121.55(15)
F2 Ag1 F1 3_647 2_646 76.99(9)
N1 Ag1 F1 . . 120.21(13)
F2 Ag1 F1 3_647 . 96.53(10)
F1 Ag1 F1 2_646 . 90.44(7)
F3 Si1 F3 . 3_657 180.0000(10)
F3 Si1 F2 . 3_657 90.27(16)
F3 Si1 F2 3_657 3_657 89.73(16)
F3 Si1 F2 . . 89.73(16)
F3 Si1 F2 3_657 . 90.27(16)
F2 Si1 F2 3_657 . 180.0000(10)
F3 Si1 F1 . 3_657 90.54(16)
F3 Si1 F1 3_657 3_657 89.46(16)
F2 Si1 F1 3_657 3_657 89.43(13)
F2 Si1 F1 . 3_657 90.57(13)
F3 Si1 F1 . . 89.46(16)
F3 Si1 F1 3_657 . 90.54(16)
F2 Si1 F1 3_657 . 90.57(13)
F2 Si1 F1 . . 89.43(13)
F1 Si1 F1 3_657 . 180.0000(10)

loop_
_geom_bond_atom_site_label_1
_geom_bond_atom_site_label_2
_geom_bond_site_symmetry_2
_geom_bond_distance
F3 Si1 . 1.645(3)
C1 N1 . 1.119(9)
C1 C2 . 1.445(11)
N1 Ag1 . 2.178(5)
C2 H2C . 0.87(11)
C2 H2A . 0.89(10)
C2 H2B . 0.88(8)
F1 Si1 . 1.678(2)
F1 Ag1 2_656 2.409(3)
F1 Ag1 . 2.471(3)
F2 Si1 . 1.675(3)
F2 Ag1 3_647 2.402(3)
Ag1 F2 3_647 2.402(3)
Ag1 F1 2_646 2.409(3)
Si1 F3 3_657 1.645(3)
Si1 F2 3_657 1.675(3)
Si1 F1 3_657 1.678(2)

loop_
_geom_torsion_atom_site_label_1
_geom_torsion_atom_site_label_2
_geom_torsion_atom_site_label_3
_geom_torsion_atom_site_label_4
_geom_torsion_site_symmetry_1
_geom_torsion_site_symmetry_4
_geom_torsion
C2 C1 N1 Ag1 . . -6E1(4)
C1 N1 Ag1 F2 . 3_647 2(10)
C1 N1 Ag1 F1 . 2_646 107(10)
C1 N1 Ag1 F1 . . -141(10)
Si1 F1 Ag1 N1 . . 74.7(2)
Ag1 F1 Ag1 N1 2_656 . -108.91(19)
Si1 F1 Ag1 F2 . 3_647 -80.72(16)
Ag1 F1 Ag1 F2 2_656 3_647 95.64(14)
Si1 F1 Ag1 F1 . 2_646 -157.68(17)
Ag1 F1 Ag1 F1 2_656 2_646 18.68(11)
Ag1 F2 Si1 F3 3_647 . -172.85(19)
Ag1 F2 Si1 F3 3_647 3_657 7.15(19)
Ag1 F2 Si1 F2 3_647 3_657 2E1(10)
Ag1 F2 Si1 F1 3_647 3_657 -82.31(18)
Ag1 F2 Si1 F1 3_647 . 97.69(18)
Ag1 F1 Si1 F3 2_656 . 115.5(2)
Ag1 F1 Si1 F3 . . -68.41(18)
Ag1 F1 Si1 F3 2_656 3_657 -64.5(2)
Ag1 F1 Si1 F3 . 3_657 111.59(18)
Ag1 F1 Si1 F2 2_656 3_657 25.3(2)
Ag1 F1 Si1 F2 . 3_657 -158.67(15)
Ag1 F1 Si1 F2 2_656 . -154.7(2)
Ag1 F1 Si1 F2 . . 21.33(15)
Ag1 F1 Si1 F1 2_656 3_657 -7E1(10)
Ag1 F1 Si1 F1 . 3_657 11E1(10)
